data_4063557
loop_
_publ_author_name
'Gott, Andrew L.'
'Piers, Warren E.'
'Dutton, Jason L.'
'McDonald, Robert'
'Parvez, Masood'

_publ_section_title
;
 Dimerization of Ethylene by Palladium Complexes Containing Bidentate
 Trifluoroborate-Functionalized Phosphine Ligands
;
_journal_issue 16
_journal_name_full Organometallics
_journal_page_first 4236
_journal_paper_doi 10.1021/om2004095
_journal_volume 30
_journal_year 2011
_chemical_formula_moiety 'C29 H27 B F3 N2 P Pd'
_chemical_formula_sum 'C29 H27 B F3 N2 P Pd'
_chemical_formula_weight 608.71
_chemical_name_common 'in paper 7a'
_chemical_name_systematic
;
 ?
;
_space_group_IT_number 15
_symmetry_cell_setting monoclinic
_symmetry_space_group_name_Hall '-C 2yc'
_symmetry_space_group_name_H-M 'C 1 2/c 1'
_atom_sites_solution_hydrogens geom
_atom_sites_solution_primary direct
_atom_sites_solution_secondary difmap
_audit_creation_method SHELXL-97
_cell_angle_alpha 90.00
_cell_angle_beta 103.5261(17)
_cell_angle_gamma 90.00
_cell_formula_units_Z 8
_cell_length_a 17.3625(5)
_cell_length_b 10.1672(5)
_cell_length_c 31.5144(15)
_cell_measurement_reflns_used 7135
_cell_measurement_temperature 173(2)
_cell_measurement_theta_max 25.5
_cell_measurement_theta_min 1.0
_cell_volume 5408.9(4)
_computing_cell_refinement 'HKL DENZO (Otwinowski & Minor, 1997)'
_computing_data_collection 'COLLECT (Hooft, 1998)'
_computing_data_reduction 'SCALEPACK (Otwinowski & Minor, 1997)'
_computing_molecular_graphics 'ORTEP-3 (Farrugia, 1997)'
_computing_publication_material 'SHELXL-97 (Sheldrick, 2008)'
_computing_structure_refinement 'SHELXL-97 (Sheldrick, 2008)'
_computing_structure_solution 'SIR92 (Altomare et al., 1991)'
_diffrn_ambient_temperature 173(2)
_diffrn_measured_fraction_theta_full 0.990
_diffrn_measured_fraction_theta_max 0.972
_diffrn_measurement_device_type 'Nonius APEX2 CCD'
_diffrn_measurement_method ' \w and \f scans'
_diffrn_radiation_monochromator graphite
_diffrn_radiation_source 'fine-focus sealed tube'
_diffrn_radiation_type MoK\a
_diffrn_radiation_wavelength 0.71073
_diffrn_reflns_av_R_equivalents 0.1391
_diffrn_reflns_av_sigmaI/netI 0.0929
_diffrn_reflns_limit_h_max 20
_diffrn_reflns_limit_h_min -20
_diffrn_reflns_limit_k_max 11
_diffrn_reflns_limit_k_min -11
_diffrn_reflns_limit_l_max 37
_diffrn_reflns_limit_l_min -37
_diffrn_reflns_number 14125
_diffrn_reflns_theta_full 25.00
_diffrn_reflns_theta_max 25.33
_diffrn_reflns_theta_min 2.51
_diffrn_standards_number 0
_exptl_absorpt_coefficient_mu 0.787
_exptl_absorpt_correction_T_max 0.9692
_exptl_absorpt_correction_T_min 0.9254
_exptl_absorpt_correction_type multi-scan
_exptl_absorpt_process_details 'SORTAV: (Blessing, 1997)'
_exptl_crystal_colour Colorless
_exptl_crystal_density_diffrn 1.495
_exptl_crystal_density_method 'not measured'
_exptl_crystal_description Prism
_exptl_crystal_F_000 2464
_exptl_crystal_size_max 0.10
_exptl_crystal_size_mid 0.06
_exptl_crystal_size_min 0.04
_refine_diff_density_max 1.737
_refine_diff_density_min -1.720
_refine_diff_density_rms 0.183
_refine_ls_extinction_method none
_refine_ls_goodness_of_fit_ref 2.239
_refine_ls_hydrogen_treatment constr
_refine_ls_matrix_type full
_refine_ls_number_parameters 335
_refine_ls_number_reflns 4803
_refine_ls_number_restraints 0
_refine_ls_restrained_S_all 2.239
_refine_ls_R_factor_all 0.1284
_refine_ls_R_factor_gt 0.1076
_refine_ls_shift/su_max 0.005
_refine_ls_shift/su_mean 0.001
_refine_ls_structure_factor_coef Fsqd
_refine_ls_weighting_details 'calc w=1/[\s^2^(Fo^2^)+(0.0979P)^2^+2.2700P] where P=(Fo^2^+2Fc^2^)/3'
_refine_ls_weighting_scheme calc
_refine_ls_wR_factor_gt 0.3034
_refine_ls_wR_factor_ref 0.3071
_reflns_number_gt 4242
_reflns_number_total 4803
_reflns_threshold_expression >2sigma(I)
_cod_data_source_file om2004095_si_001.cif
_cod_data_source_block alg490
_cod_depositor_comments
;
The following automatic conversions were performed:

'_symmetry_cell_setting' value 'Monoclinic' changed to 'monoclinic'
according to the built-in table from CIF Core dictionary named
'cif_core.dic' version 2.4.1 from
2010-06-29.

'_exptl_absorpt_correction_type' value 'Multi-scan'
changed to 'multi-scan' according to the built-in table from CIF Core
dictionary named 'cif_core.dic' version 2.4.1 from 2010-06-29.

Automatic conversion script
Id: cif_fix_values 1715 2011-07-08 13:25:40Z adriana 
;
_cod_original_sg_symbol_H-M 'C 2/c'
_cod_database_code 4063557

loop_
_symmetry_equiv_pos_as_xyz
'x, y, z'
'-x, y, -z+1/2'
'x+1/2, y+1/2, z'
'-x+1/2, y+1/2, -z+1/2'
'-x, -y, -z'
'x, -y, z-1/2'
'-x+1/2, -y+1/2, -z'
'x+1/2, -y+1/2, z-1/2'

loop_
_atom_site_label
_atom_site_type_symbol
_atom_site_fract_x
_atom_site_fract_y
_atom_site_fract_z
_atom_site_U_iso_or_equiv
_atom_site_adp_type
_atom_site_occupancy
_atom_site_symmetry_multiplicity
_atom_site_calc_flag
_atom_site_refinement_flags
Pd1 Pd 0.79313(4) 0.13530(7) 0.18019(2) 0.0237(3) Uani 1 1 d .
P1 P 0.77582(14) 0.1479(2) 0.10766(8) 0.0243(5) Uani 1 1 d .
F1 F 0.9524(4) 0.4974(7) 0.1441(2) 0.0466(16) Uani 1 1 d .
F2 F 0.9259(4) 0.2842(6) 0.1558(2) 0.0420(15) Uani 1 1 d .
F3 F 0.8691(4) 0.4463(6) 0.1877(2) 0.0375(14) Uani 1 1 d .
N1 N 0.8113(5) 0.1615(9) 0.2484(3) 0.0321(18) Uani 1 1 d .
N2 N 0.8851(5) -0.0111(8) 0.1907(3) 0.0282(17) Uani 1 1 d .
C1 C 0.6972(6) 0.2576(11) 0.1741(3) 0.035(2) Uani 1 1 d .
H1A H 0.6603 0.2206 0.1902 0.042 Uiso 1 1 calc R
H1B H 0.6705 0.2664 0.1432 0.042 Uiso 1 1 calc R
H1C H 0.7151 0.3443 0.1861 0.042 Uiso 1 1 calc R
C2 C 0.7745(6) 0.0944(10) 0.2745(3) 0.031(2) Uani 1 1 d .
H2 H 0.7368 0.0297 0.2616 0.037 Uiso 1 1 calc R
C3 C 0.7885(7) 0.1138(11) 0.3192(4) 0.037(2) Uani 1 1 d .
H3 H 0.7593 0.0672 0.3363 0.044 Uiso 1 1 calc R
C4 C 0.8478(7) 0.2056(12) 0.3383(3) 0.039(3) Uani 1 1 d .
H4 H 0.8612 0.2201 0.3689 0.047 Uiso 1 1 calc R
C5 C 0.8849(6) 0.2722(12) 0.3114(3) 0.036(2) Uani 1 1 d .
H5 H 0.9239 0.3363 0.3232 0.044 Uiso 1 1 calc R
C6 C 0.8667(6) 0.2477(12) 0.2674(4) 0.036(2) Uani 1 1 d .
H6 H 0.8948 0.2942 0.2496 0.043 Uiso 1 1 calc R
C7 C 0.8615(7) -0.1342(10) 0.1953(4) 0.035(2) Uani 1 1 d .
H7 H 0.8086 -0.1489 0.1976 0.042 Uiso 1 1 calc R
C8 C 0.9119(6) -0.2422(11) 0.1968(4) 0.036(2) Uani 1 1 d .
H8 H 0.8931 -0.3291 0.1990 0.044 Uiso 1 1 calc R
C9 C 0.9890(7) -0.2200(12) 0.1952(4) 0.041(3) Uani 1 1 d .
H9 H 1.0247 -0.2915 0.1964 0.050 Uiso 1 1 calc R
C10 C 1.0135(6) -0.0948(12) 0.1919(4) 0.037(2) Uani 1 1 d .
H10 H 1.0673 -0.0778 0.1918 0.045 Uiso 1 1 calc R
C11 C 0.9605(6) 0.0084(9) 0.1886(3) 0.030(2) Uani 1 1 d .
H11 H 0.9780 0.0951 0.1847 0.036 Uiso 1 1 calc R
C12 C 0.7655(6) 0.3181(10) 0.0871(3) 0.028(2) Uani 1 1 d .
C13 C 0.8166(6) 0.4194(9) 0.1075(3) 0.028(2) Uani 1 1 d .
C14 C 0.7991(7) 0.5455(11) 0.0913(3) 0.035(2) Uani 1 1 d .
H14 H 0.8339 0.6149 0.1034 0.042 Uiso 1 1 calc R
C15 C 0.7319(8) 0.5761(12) 0.0576(4) 0.043(3) Uani 1 1 d .
H15 H 0.7209 0.6644 0.0483 0.052 Uiso 1 1 calc R
C16 C 0.6827(6) 0.4749(12) 0.0382(4) 0.038(2) Uani 1 1 d .
H16 H 0.6383 0.4927 0.0149 0.046 Uiso 1 1 calc R
C17 C 0.6987(6) 0.3483(11) 0.0532(3) 0.033(2) Uani 1 1 d .
H17 H 0.6640 0.2794 0.0403 0.040 Uiso 1 1 calc R
C18 C 0.8550(6) 0.0710(9) 0.0867(3) 0.0233(18) Uani 1 1 d .
C19 C 0.9148(7) 0.1423(11) 0.0742(4) 0.040(3) Uani 1 1 d .
H19 H 0.9129 0.2356 0.0733 0.047 Uiso 1 1 calc R
C20 C 0.9773(6) 0.0752(12) 0.0630(4) 0.038(2) Uani 1 1 d .
H20 H 1.0172 0.1244 0.0539 0.046 Uiso 1 1 calc R
C21 C 0.9832(6) -0.0580(12) 0.0645(4) 0.040(3) Uani 1 1 d .
H21 H 1.0265 -0.1009 0.0568 0.049 Uiso 1 1 calc R
C22 C 0.9241(7) -0.1318(11) 0.0778(4) 0.041(3) Uani 1 1 d .
H22 H 0.9273 -0.2250 0.0794 0.049 Uiso 1 1 calc R
C23 C 0.8616(6) -0.0665(10) 0.0885(4) 0.034(2) Uani 1 1 d .
H23 H 0.8218 -0.1162 0.0974 0.041 Uiso 1 1 calc R
C24 C 0.6901(6) 0.0557(10) 0.0768(3) 0.029(2) Uani 1 1 d .
C25 C 0.6841(6) 0.0190(12) 0.0343(4) 0.037(2) Uani 1 1 d .
H25 H 0.7240 0.0450 0.0199 0.045 Uiso 1 1 calc R
C26 C 0.6201(7) -0.0560(12) 0.0119(4) 0.041(3) Uani 1 1 d .
H26 H 0.6165 -0.0797 -0.0176 0.050 Uiso 1 1 calc R
C27 C 0.5613(7) -0.0966(12) 0.0325(4) 0.041(3) Uani 1 1 d .
H27 H 0.5180 -0.1485 0.0175 0.049 Uiso 1 1 calc R
C28 C 0.5676(7) -0.0598(13) 0.0751(4) 0.041(3) Uani 1 1 d .
H28 H 0.5279 -0.0860 0.0896 0.049 Uiso 1 1 calc R
C29 C 0.6311(6) 0.0155(10) 0.0973(3) 0.031(2) Uani 1 1 d .
H29 H 0.6344 0.0397 0.1268 0.037 Uiso 1 1 calc R
B1 B 0.8926(6) 0.4089(12) 0.1489(4) 0.030(2) Uani 1 1 d .

loop_
_atom_site_aniso_label
_atom_site_aniso_U_11
_atom_site_aniso_U_22
_atom_site_aniso_U_33
_atom_site_aniso_U_23
_atom_site_aniso_U_13
_atom_site_aniso_U_12
Pd1 0.0238(5) 0.0224(5) 0.0259(5) -0.0019(3) 0.0078(3) 0.0009(3)
P1 0.0245(12) 0.0245(12) 0.0257(11) -0.0013(9) 0.0097(9) -0.0022(9)
F1 0.050(4) 0.039(4) 0.057(4) -0.004(3) 0.025(3) -0.011(3)
F2 0.029(3) 0.030(3) 0.063(4) -0.001(3) 0.003(3) 0.006(3)
F3 0.044(3) 0.038(4) 0.034(3) 0.002(3) 0.017(3) -0.003(3)
N1 0.031(4) 0.029(4) 0.034(4) -0.004(4) 0.001(3) -0.009(4)
N2 0.024(4) 0.025(4) 0.035(4) 0.003(3) 0.007(3) 0.003(3)
C1 0.033(5) 0.041(6) 0.034(5) -0.001(4) 0.014(4) 0.014(5)
C2 0.029(5) 0.028(5) 0.038(5) -0.005(4) 0.011(4) -0.005(4)
C3 0.040(6) 0.028(5) 0.044(6) -0.003(5) 0.014(5) 0.000(4)
C4 0.041(6) 0.046(7) 0.028(5) -0.003(5) 0.001(4) 0.012(5)
C5 0.030(5) 0.046(6) 0.034(5) -0.011(5) 0.008(4) -0.005(5)
C6 0.025(5) 0.044(6) 0.040(6) -0.003(5) 0.014(4) -0.003(4)
C7 0.037(5) 0.028(5) 0.042(6) -0.011(4) 0.011(4) -0.001(4)
C8 0.037(6) 0.025(5) 0.045(6) 0.004(4) 0.005(5) 0.000(4)
C9 0.036(6) 0.032(6) 0.051(7) -0.013(5) 0.000(5) 0.009(5)
C10 0.032(5) 0.037(6) 0.044(6) 0.002(5) 0.011(4) 0.005(5)
C11 0.031(5) 0.014(4) 0.044(5) 0.000(4) 0.008(4) -0.001(4)
C12 0.026(4) 0.026(5) 0.036(5) 0.005(4) 0.016(4) 0.001(4)
C13 0.029(5) 0.024(5) 0.036(5) -0.004(4) 0.015(4) -0.004(4)
C14 0.047(6) 0.027(5) 0.035(5) -0.001(4) 0.017(5) -0.006(4)
C15 0.058(7) 0.033(6) 0.044(6) 0.014(5) 0.023(5) 0.018(5)
C16 0.035(5) 0.048(6) 0.032(5) 0.002(5) 0.010(4) 0.007(5)
C17 0.026(5) 0.038(6) 0.036(5) 0.002(4) 0.006(4) -0.004(4)
C18 0.026(4) 0.028(5) 0.019(4) -0.005(3) 0.011(3) -0.005(4)
C19 0.041(6) 0.028(6) 0.057(7) 0.000(5) 0.027(5) 0.000(4)
C20 0.029(5) 0.042(6) 0.050(6) -0.003(5) 0.024(5) -0.003(5)
C21 0.025(5) 0.048(7) 0.053(7) -0.013(5) 0.021(5) 0.006(5)
C22 0.046(7) 0.030(6) 0.049(6) -0.005(5) 0.015(5) 0.008(5)
C23 0.031(5) 0.029(5) 0.050(6) -0.005(5) 0.023(4) -0.002(4)
C24 0.030(5) 0.028(5) 0.025(4) 0.000(4) 0.002(4) 0.001(4)
C25 0.028(5) 0.047(6) 0.037(5) -0.002(5) 0.009(4) -0.005(5)
C26 0.044(6) 0.051(7) 0.028(5) -0.005(5) 0.007(4) -0.002(5)
C27 0.042(6) 0.039(6) 0.033(5) 0.007(5) -0.008(5) -0.014(5)
C28 0.035(5) 0.048(7) 0.039(6) 0.009(5) 0.007(5) -0.007(5)
C29 0.032(5) 0.024(5) 0.038(5) 0.004(4) 0.007(4) -0.003(4)
B1 0.024(5) 0.028(6) 0.042(6) -0.016(5) 0.015(5) -0.012(4)

loop_
_atom_type_symbol
_atom_type_description
_atom_type_scat_dispersion_real
_atom_type_scat_dispersion_imag
_atom_type_scat_source
C C 0.0033 0.0016 'International Tables Vol C Tables 4.2.6.8 and 6.1.1.4'
H H 0.0000 0.0000 'International Tables Vol C Tables 4.2.6.8 and 6.1.1.4'
N N 0.0061 0.0033 'International Tables Vol C Tables 4.2.6.8 and 6.1.1.4'
Pd Pd -0.9988 1.0072 'International Tables Vol C Tables 4.2.6.8 and 6.1.1.4'
P P 0.1023 0.0942 'International Tables Vol C Tables 4.2.6.8 and 6.1.1.4'
F F 0.0171 0.0103 'International Tables Vol C Tables 4.2.6.8 and 6.1.1.4'
B B 0.0013 0.0007 'International Tables Vol C Tables 4.2.6.8 and 6.1.1.4'

loop_
_geom_angle_atom_site_label_1
_geom_angle_atom_site_label_2
_geom_angle_atom_site_label_3
_geom_angle
C1 Pd1 N1 86.7(4)
C1 Pd1 N2 172.4(4)
N1 Pd1 N2 90.1(3)
C1 Pd1 P1 87.6(3)
N1 Pd1 P1 169.4(3)
N2 Pd1 P1 96.6(2)
C18 P1 C24 100.1(4)
C18 P1 C12 107.1(4)
C24 P1 C12 107.1(5)
C18 P1 Pd1 114.3(3)
C24 P1 Pd1 114.2(3)
C12 P1 Pd1 113.0(3)
C6 N1 C2 117.2(9)
C6 N1 Pd1 117.3(7)
C2 N1 Pd1 125.4(7)
C7 N2 C11 118.1(9)
C7 N2 Pd1 115.5(7)
C11 N2 Pd1 126.1(7)
Pd1 C1 H1A 109.5
Pd1 C1 H1B 109.5
H1A C1 H1B 109.5
Pd1 C1 H1C 109.5
H1A C1 H1C 109.5
H1B C1 H1C 109.5
N1 C2 C3 123.7(10)
N1 C2 H2 118.1
C3 C2 H2 118.1
C2 C3 C4 117.6(11)
C2 C3 H3 121.2
C4 C3 H3 121.2
C5 C4 C3 117.8(10)
C5 C4 H4 121.1
C3 C4 H4 121.1
C4 C5 C6 120.6(10)
C4 C5 H5 119.7
C6 C5 H5 119.7
N1 C6 C5 123.0(10)
N1 C6 H6 118.5
C5 C6 H6 118.5
N2 C7 C8 122.3(10)
N2 C7 H7 118.8
C8 C7 H7 118.8
C9 C8 C7 118.6(10)
C9 C8 H8 120.7
C7 C8 H8 120.7
C10 C9 C8 119.1(10)
C10 C9 H9 120.5
C8 C9 H9 120.5
C9 C10 C11 120.2(10)
C9 C10 H10 119.9
C11 C10 H10 119.9
N2 C11 C10 121.6(9)
N2 C11 H11 119.2
C10 C11 H11 119.2
C13 C12 C17 120.1(9)
C13 C12 P1 121.8(8)
C17 C12 P1 117.7(8)
C14 C13 C12 116.5(10)
C14 C13 B1 115.0(9)
C12 C13 B1 128.4(9)
C13 C14 C15 123.4(10)
C13 C14 H14 118.3
C15 C14 H14 118.3
C16 C15 C14 118.8(10)
C16 C15 H15 120.6
C14 C15 H15 120.6
C17 C16 C15 119.4(10)
C17 C16 H16 120.3
C15 C16 H16 120.3
C16 C17 C12 121.7(10)
C16 C17 H17 119.2
C12 C17 H17 119.2
C19 C18 C23 118.1(9)
C19 C18 P1 123.4(8)
C23 C18 P1 118.1(7)
C18 C19 C20 119.4(10)
C18 C19 H19 120.3
C20 C19 H19 120.3
C21 C20 C19 122.3(11)
C21 C20 H20 118.9
C19 C20 H20 118.9
C20 C21 C22 119.2(10)
C20 C21 H21 120.4
C22 C21 H21 120.4
C23 C22 C21 119.0(11)
C23 C22 H22 120.5
C21 C22 H22 120.5
C22 C23 C18 122.0(10)
C22 C23 H23 119.0
C18 C23 H23 119.0
C25 C24 C29 118.6(10)
C25 C24 P1 121.5(8)
C29 C24 P1 119.8(7)
C24 C25 C26 120.7(10)
C24 C25 H25 119.7
C26 C25 H25 119.7
C27 C26 C25 120.7(10)
C27 C26 H26 119.7
C25 C26 H26 119.7
C28 C27 C26 118.4(10)
C28 C27 H27 120.8
C26 C27 H27 120.8
C27 C28 C29 121.0(11)
C27 C28 H28 119.5
C29 C28 H28 119.5
C28 C29 C24 120.7(10)
C28 C29 H29 119.7
C24 C29 H29 119.7
F2 B1 F1 108.0(8)
F2 B1 F3 107.5(9)
F1 B1 F3 106.7(8)
F2 B1 C13 114.5(8)
F1 B1 C13 110.5(9)
F3 B1 C13 109.3(8)

loop_
_geom_bond_atom_site_label_1
_geom_bond_atom_site_label_2
_geom_bond_distance
Pd1 C1 2.051(10)
Pd1 N1 2.115(9)
Pd1 N2 2.150(8)
Pd1 P1 2.238(3)
P1 C18 1.834(9)
P1 C24 1.834(10)
P1 C12 1.841(10)
F1 B1 1.409(12)
F2 B1 1.389(14)
F3 B1 1.429(13)
N1 C6 1.335(14)
N1 C2 1.339(14)
N2 C7 1.335(14)
N2 C11 1.342(13)
C1 H1A 0.9800
C1 H1B 0.9800
C1 H1C 0.9800
C2 C3 1.387(16)
C2 H2 0.9500
C3 C4 1.415(17)
C3 H3 0.9500
C4 C5 1.361(18)
C4 H4 0.9500
C5 C6 1.371(15)
C5 H5 0.9500
C6 H6 0.9500
C7 C8 1.399(15)
C7 H7 0.9500
C8 C9 1.369(16)
C8 H8 0.9500
C9 C10 1.354(18)
C9 H9 0.9500
C10 C11 1.383(14)
C10 H10 0.9500
C11 H11 0.9500
C12 C13 1.412(14)
C12 C17 1.416(14)
C13 C14 1.387(15)
C13 B1 1.628(15)
C14 C15 1.416(17)
C14 H14 0.9500
C15 C16 1.384(18)
C15 H15 0.9500
C16 C17 1.376(16)
C16 H16 0.9500
C17 H17 0.9500
C18 C19 1.395(14)
C18 C23 1.403(14)
C19 C20 1.396(15)
C19 H19 0.9500
C20 C21 1.357(18)
C20 H20 0.9500
C21 C22 1.412(17)
C21 H21 0.9500
C22 C23 1.379(15)
C22 H22 0.9500
C23 H23 0.9500
C24 C25 1.373(15)
C24 C29 1.393(14)
C25 C26 1.396(16)
C25 H25 0.9500
C26 C27 1.394(18)
C26 H26 0.9500
C27 C28 1.371(17)
C27 H27 0.9500
C28 C29 1.390(15)
C28 H28 0.9500
C29 H29 0.9500

loop_
_geom_torsion_atom_site_label_1
_geom_torsion_atom_site_label_2
_geom_torsion_atom_site_label_3
_geom_torsion_atom_site_label_4
_geom_torsion
C1 Pd1 P1 C18 172.3(5)
N1 Pd1 P1 C18 114.8(13)
N2 Pd1 P1 C18 -14.1(4)
C1 Pd1 P1 C24 -73.2(5)
N1 Pd1 P1 C24 -130.7(14)
N2 Pd1 P1 C24 100.3(4)
C1 Pd1 P1 C12 49.6(5)
N1 Pd1 P1 C12 -8.0(14)
N2 Pd1 P1 C12 -136.9(4)
C1 Pd1 N1 C6 -100.0(9)
N2 Pd1 N1 C6 87.0(8)
P1 Pd1 N1 C6 -42.4(19)
C1 Pd1 N1 C2 83.4(9)
N2 Pd1 N1 C2 -89.6(9)
P1 Pd1 N1 C2 141.0(10)
C1 Pd1 N2 C7 23(3)
N1 Pd1 N2 C7 89.0(8)
P1 Pd1 N2 C7 -99.2(8)
C1 Pd1 N2 C11 -164(3)
N1 Pd1 N2 C11 -98.3(9)
P1 Pd1 N2 C11 73.5(9)
C6 N1 C2 C3 2.9(16)
Pd1 N1 C2 C3 179.5(8)
N1 C2 C3 C4 -3.2(17)
C2 C3 C4 C5 2.5(17)
C3 C4 C5 C6 -1.9(18)
C2 N1 C6 C5 -2.2(17)
Pd1 N1 C6 C5 -179.0(9)
C4 C5 C6 N1 1.7(19)
C11 N2 C7 C8 -1.6(16)
Pd1 N2 C7 C8 171.8(8)
N2 C7 C8 C9 2.5(18)
C7 C8 C9 C10 -0.4(18)
C8 C9 C10 C11 -2.4(18)
C7 N2 C11 C10 -1.3(16)
Pd1 N2 C11 C10 -173.9(8)
C9 C10 C11 N2 3.4(17)
C18 P1 C12 C13 -81.1(9)
C24 P1 C12 C13 172.2(8)
Pd1 P1 C12 C13 45.6(9)
C18 P1 C12 C17 106.1(8)
C24 P1 C12 C17 -0.6(9)
Pd1 P1 C12 C17 -127.2(7)
C17 C12 C13 C14 -2.2(14)
P1 C12 C13 C14 -174.9(7)
C17 C12 C13 B1 175.4(9)
P1 C12 C13 B1 2.8(14)
C12 C13 C14 C15 2.8(16)
B1 C13 C14 C15 -175.1(10)
C13 C14 C15 C16 -2.8(17)
C14 C15 C16 C17 2.1(17)
C15 C16 C17 C12 -1.6(17)
C13 C12 C17 C16 1.7(16)
P1 C12 C17 C16 174.7(8)
C24 P1 C18 C19 135.2(9)
C12 P1 C18 C19 23.7(10)
Pd1 P1 C18 C19 -102.2(9)
C24 P1 C18 C23 -53.1(9)
C12 P1 C18 C23 -164.6(8)
Pd1 P1 C18 C23 69.4(9)
C23 C18 C19 C20 1.6(17)
P1 C18 C19 C20 173.2(9)
C18 C19 C20 C21 -1.2(19)
C19 C20 C21 C22 0(2)
C20 C21 C22 C23 0.5(19)
C21 C22 C23 C18 -0.1(19)
C19 C18 C23 C22 -0.9(17)
P1 C18 C23 C22 -173.0(9)
C18 P1 C24 C25 -37.2(10)
C12 P1 C24 C25 74.3(10)
Pd1 P1 C24 C25 -159.7(8)
C18 P1 C24 C29 139.4(8)
C12 P1 C24 C29 -109.1(9)
Pd1 P1 C24 C29 16.9(10)
C29 C24 C25 C26 0.5(17)
P1 C24 C25 C26 177.2(9)
C24 C25 C26 C27 -0.8(19)
C25 C26 C27 C28 0.7(19)
C26 C27 C28 C29 -0.4(18)
C27 C28 C29 C24 0.2(18)
C25 C24 C29 C28 -0.2(16)
P1 C24 C29 C28 -177.0(8)
C14 C13 B1 F2 -159.7(9)
C12 C13 B1 F2 22.7(14)
C14 C13 B1 F1 -37.4(12)
C12 C13 B1 F1 144.9(10)
C14 C13 B1 F3 79.7(11)
C12 C13 B1 F3 -98.0(12)
